data_7039262
loop_
_publ_author_name
'Zablocka, Maria'
'Oshovsky, Gennady'
'Duhayon, Carine'
'Ladeira, Sonia'
'Caminade, Anne-Marie'
'Mignani, Serge'
'Majoral, Jean-Pierre'

_publ_section_title
;
 Thiazoyl phosphines. Design, reactivity, and complexation.
;
_journal_issue 23
_journal_name_full 'Dalton transactions (Cambridge, England : 2003)'
_journal_page_first 9695
_journal_page_last 9703
_journal_paper_doi 10.1039/c6dt01106c
_journal_volume 45
_journal_year 2016
_chemical_formula_moiety 'C9 H12 N6 P S3, 3(Cl), H2 O'
_chemical_formula_sum 'C9 H14 Cl3 N6 O P S3'
_chemical_formula_weight 455.78
_space_group_IT_number 61
_symmetry_cell_setting orthorhombic
_symmetry_space_group_name_Hall '-P 2ac 2ab'
_symmetry_space_group_name_H-M 'P b c a'
_atom_sites_solution_hydrogens difmap
_atom_sites_solution_primary direct
_audit_update_record
;
2016-05-02 deposited with the CCDC.
2016-05-12 downloaded from the CCDC.
;
_cell_angle_alpha 90
_cell_angle_beta 90
_cell_angle_gamma 90
_cell_formula_units_Z 8
_cell_length_a 15.0238(16)
_cell_length_b 11.6122(10)
_cell_length_c 20.9195(19)
_cell_measurement_reflns_used 8000
_cell_measurement_temperature 150
_cell_measurement_theta_max 25
_cell_measurement_theta_min 3
_cell_volume 3649.6(6)
_computing_cell_refinement 'IPDS (Stoe & Cie, 1996)'
_computing_data_collection 'IPDS (Stoe & Cie, 1996)'
_computing_data_reduction 'USER DEFINED DATA REDUCTION'
_computing_molecular_graphics 'CAMERON (Watkin et al., 1996)'
_computing_publication_material 'CRYSTALS (Betteridge et al., 2003)'
_computing_structure_refinement 'CRYSTALS (Betteridge et al., 2003)'
_computing_structure_solution 'SIR92 (Altomare et al., 1994)'
_diffrn_ambient_temperature 150
_diffrn_measured_fraction_theta_full 0.972
_diffrn_measured_fraction_theta_max 0.967
_diffrn_measurement_device Area
_diffrn_measurement_device_type 'Stoe IPDS'
_diffrn_measurement_method '\f scans'
_diffrn_radiation_monochromator graphite
_diffrn_radiation_type 'Mo K\a'
_diffrn_radiation_wavelength 0.71070
_diffrn_reflns_av_R_equivalents 0.070
_diffrn_reflns_limit_h_max 18
_diffrn_reflns_limit_h_min -18
_diffrn_reflns_limit_k_max 13
_diffrn_reflns_limit_k_min -13
_diffrn_reflns_limit_l_max 25
_diffrn_reflns_limit_l_min -25
_diffrn_reflns_number 36255
_diffrn_reflns_theta_full 25.221
_diffrn_reflns_theta_max 26.001
_diffrn_reflns_theta_min 2.372
_diffrn_standards_number 0
_exptl_absorpt_coefficient_mu 0.943
_exptl_absorpt_correction_T_max 0.95
_exptl_absorpt_correction_T_min 0.72
_exptl_absorpt_correction_type multi-scan
_exptl_absorpt_process_details 'CrysAlisPro, (Agilent, 2011)'
_exptl_crystal_colour colorless
_exptl_crystal_density_diffrn 1.66
_exptl_crystal_density_method 'not measured'
_exptl_crystal_description planar
_exptl_crystal_F_000 1840
_exptl_crystal_size_max 0.500
_exptl_crystal_size_mid 0.300
_exptl_crystal_size_min 0.080
_refine_diff_density_max 2.05
_refine_diff_density_min -0.59
_refine_ls_extinction_method None
_refine_ls_goodness_of_fit_ref 1.1163
_refine_ls_hydrogen_treatment constr
_refine_ls_matrix_type full
_refine_ls_number_parameters 190
_refine_ls_number_reflns 1846
_refine_ls_number_restraints 0
_refine_ls_R_factor_all 0.0951
_refine_ls_R_factor_gt 0.0583
_refine_ls_shift/su_max 0.0002896
_refine_ls_shift/su_mean 0.0000376
_refine_ls_structure_factor_coef F
_refine_ls_weighting_details
;
 Method, part 1, Chebychev polynomial, (Watkin, 1994, Prince, 1982) 
 [weight] = 1.0/[A~0~*T~0~(x)+A~1~*T~1~(x) ... +A~n-1~]*T~n-1~(x)] 
 where A~i~ are the Chebychev coefficients listed below and x= Fcalc/Fmax 
 Method = Robust Weighting (Prince, 1982) 
 W = [weight] * [1-(deltaF/6*sigmaF)^2^]^2^ 
 A~i~ are: 
 1.22 0.656 0.586 
;
_refine_ls_weighting_scheme calc
_refine_ls_wR_factor_all 0.0933
_refine_ls_wR_factor_gt 0.0697
_refine_ls_wR_factor_ref 0.0697
_reflns_limit_h_max 18
_reflns_limit_h_min 0
_reflns_limit_k_max 13
_reflns_limit_k_min 0
_reflns_limit_l_max 25
_reflns_limit_l_min 0
_reflns_number_gt 1846
_reflns_number_total 3472
_reflns_threshold_expression I>2.0\s(I)
_oxford_refine_ls_r_factor_ref 0.0583
_oxford_reflns_number_all 3472
_oxford_reflns_threshold_expression_ref I>2.0\s(I)
_cod_data_source_file c6dt01106c1.cif
_cod_data_source_block cpd13
_cod_depositor_comments 'Adding full bibliography for 7039261--7039268.cif.'
_cod_original_cell_volume 3649.6(3)
_cod_original_sg_symbol_Hall '-P 2ac 2ab '
_cod_original_sg_symbol_H-M 'P b c a '
_cod_original_formula_sum 'C9 H14 Cl3 N6 O1 P1 S3'
_cod_database_code 7039262

loop_
_symmetry_equiv_pos_as_xyz
x,y,z
-x,-y,-z
-x+1/2,y+1/2,z
x+1/2,-y+1/2,-z
x,-y+1/2,z+1/2
-x,y+1/2,-z+1/2
-x+1/2,-y,z+1/2
x+1/2,y,-z+1/2

loop_
_atom_site_label
_atom_site_type_symbol
_atom_site_fract_x
_atom_site_fract_y
_atom_site_fract_z
_atom_site_U_iso_or_equiv
_atom_site_occupancy
_atom_site_adp_type
_atom_site_refinement_flags_posn
P1 P 0.47052(10) 0.46040(14) 0.75040(9) 0.0200 1.0000 Uani .
S1 S 0.59358(11) 0.62538(15) 0.66612(8) 0.0247 1.0000 Uani .
S2 S 0.60544(11) 0.61159(15) 0.83290(8) 0.0239 1.0000 Uani .
S3 S 0.35075(11) 0.67099(17) 0.70281(8) 0.0298 1.0000 Uani .
C1 C 0.5339(4) 0.4972(6) 0.6809(3) 0.0218 1.0000 Uani .
C2 C 0.5346(4) 0.4317(7) 0.6282(3) 0.0278 1.0000 Uani .
C3 C 0.6161(4) 0.5810(6) 0.5895(3) 0.0252 1.0000 Uani .
C4 C 0.5430(4) 0.4867(6) 0.8177(3) 0.0221 1.0000 Uani .
C5 C 0.5406(4) 0.4208(6) 0.8707(3) 0.0228 1.0000 Uani .
C6 C 0.6261(5) 0.5644(6) 0.9100(3) 0.0236 1.0000 Uani .
C7 C 0.4026(4) 0.5891(6) 0.7624(3) 0.0250 1.0000 Uani .
C8 C 0.3774(5) 0.6320(7) 0.8194(3) 0.0326 1.0000 Uani .
C9 C 0.3018(4) 0.7577(6) 0.7588(4) 0.0292 1.0000 Uani .
N1 N 0.5816(4) 0.4774(5) 0.5782(3) 0.0286 1.0000 Uani .
N2 N 0.6623(4) 0.6388(6) 0.5481(3) 0.0366 1.0000 Uani .
N3 N 0.5872(4) 0.4650(5) 0.9213(3) 0.0256 1.0000 Uani .
N4 N 0.6763(4) 0.6221(6) 0.9507(3) 0.0347 1.0000 Uani .
N5 N 0.3246(4) 0.7225(5) 0.8182(3) 0.0289 1.0000 Uani .
N6 N 0.2518(4) 0.8481(5) 0.7492(3) 0.0318 1.0000 Uani .
O100 O 0.4021(4) 0.5881(5) 0.5497(3) 0.0494 1.0000 Uani .
Cl1 Cl 0.30189(12) 0.38732(15) 0.89493(8) 0.0300 1.0000 Uani .
Cl2 Cl 0.29955(12) 0.37350(16) 0.60574(8) 0.0332 1.0000 Uani .
Cl3 Cl 0.5972(2) 0.1996(2) 0.53048(10) 0.0778 1.0000 Uani .
H11 H 0.5887 0.4420 0.5425 0.0334 1.0000 Uiso R
H21 H 0.5049 0.3617 0.6256 0.0342 1.0000 Uiso R
H22 H 0.6576 0.6231 0.5079 0.0434 1.0000 Uiso R
H23 H 0.6869 0.7020 0.5602 0.0432 1.0000 Uiso R
H31 H 0.5910 0.4305 0.9576 0.0320 1.0000 Uiso R
H41 H 0.6955 0.6896 0.9401 0.0402 1.0000 Uiso R
H42 H 0.6739 0.6045 0.9904 0.0403 1.0000 Uiso R
H51 H 0.5099 0.3514 0.8729 0.0292 1.0000 Uiso R
H52 H 0.3060 0.7562 0.8523 0.0371 1.0000 Uiso R
H61 H 0.2423 0.8710 0.7105 0.0374 1.0000 Uiso R
H62 H 0.2266 0.8808 0.7815 0.0374 1.0000 Uiso R
H81 H 0.3972 0.6010 0.8580 0.0401 1.0000 Uiso R

loop_
_atom_site_aniso_label
_atom_site_aniso_U_11
_atom_site_aniso_U_22
_atom_site_aniso_U_33
_atom_site_aniso_U_23
_atom_site_aniso_U_13
_atom_site_aniso_U_12
P1 0.0140(7) 0.0171(8) 0.0290(7) 0.0004(8) 0.0015(7) -0.0024(6)
S1 0.0270(9) 0.0231(9) 0.0240(8) -0.0028(6) 0.0042(7) -0.0077(7)
S2 0.0239(9) 0.0234(9) 0.0244(8) 0.0043(7) -0.0036(6) -0.0065(7)
S3 0.0251(9) 0.0366(10) 0.0277(8) -0.0006(8) 0.0004(7) 0.0058(8)
C1 0.014(3) 0.019(4) 0.032(3) -0.001(3) -0.002(3) 0.001(3)
C2 0.023(4) 0.024(4) 0.037(4) -0.011(3) 0.005(3) -0.003(3)
C3 0.019(3) 0.026(4) 0.031(4) 0.000(3) 0.001(3) -0.003(3)
C4 0.015(3) 0.017(4) 0.034(4) 0.002(3) 0.007(3) -0.001(3)
C5 0.015(3) 0.015(4) 0.038(4) 0.003(3) 0.006(3) 0.001(3)
C6 0.023(3) 0.026(4) 0.021(3) 0.002(3) 0.001(3) 0.007(3)
C7 0.0181(15) 0.0309(18) 0.0260(15) 0.0022(15) 0.0017(13) 0.0006(13)
C8 0.0258(15) 0.0385(18) 0.0336(15) 0.0022(15) 0.0017(13) 0.0006(13)
C9 0.013(3) 0.030(4) 0.046(4) -0.001(3) -0.003(3) 0.002(3)
N1 0.025(3) 0.033(4) 0.029(3) -0.010(3) 0.009(3) -0.003(3)
N2 0.046(4) 0.037(4) 0.026(3) -0.004(3) 0.004(3) -0.013(3)
N3 0.028(3) 0.023(3) 0.025(3) 0.009(2) 0.001(2) 0.001(3)
N4 0.042(4) 0.036(4) 0.026(3) 0.000(3) -0.007(3) 0.000(3)
N5 0.0221(15) 0.0348(18) 0.0299(15) 0.0022(15) 0.0017(13) 0.0006(13)
N6 0.0249(15) 0.0377(18) 0.0327(15) 0.0022(15) 0.0017(13) 0.0006(13)
O100 0.056(4) 0.047(4) 0.046(3) -0.003(3) 0.004(3) 0.000(3)
Cl1 0.0298(10) 0.0322(10) 0.0279(8) -0.0004(7) -0.0025(7) -0.0081(7)
Cl2 0.0340(11) 0.0372(11) 0.0283(9) 0.0038(7) 0.0038(7) 0.0092(8)
Cl3 0.160(3) 0.0377(13) 0.0360(11) -0.0120(10) -0.0137(15) 0.0188(16)

loop_
_atom_type_symbol
_atom_type_scat_dispersion_real
_atom_type_scat_dispersion_imag
_atom_type_scat_Cromer_Mann_a1
_atom_type_scat_Cromer_Mann_b1
_atom_type_scat_Cromer_Mann_a2
_atom_type_scat_Cromer_Mann_b2
_atom_type_scat_Cromer_Mann_a3
_atom_type_scat_Cromer_Mann_b3
_atom_type_scat_Cromer_Mann_a4
_atom_type_scat_Cromer_Mann_b4
_atom_type_scat_Cromer_Mann_c
_atom_type_scat_source
C 0.0033 0.0016 2.3100 20.8439 1.0200 10.2075 1.5886 0.5687 0.8650 51.6512 0.2156 'International Tables Vol C 4.2.6.8 and 6.1.1.4'
H 0.0000 0.0000 0.4930 10.5109 0.3229 26.1257 0.1402 3.1424 0.0408 57.7998 0.0030 'International Tables Vol C 4.2.6.8 and 6.1.1.4'
Cl 0.1484 0.1585 11.4604 0.0104 7.1964 1.1662 6.2556 18.5194 1.6455 47.7784 -9.5574 'International Tables Vol C 4.2.6.8 and 6.1.1.4'
N 0.0061 0.0033 12.2126 0.0057 3.1322 9.8933 2.0125 28.9975 1.1663 0.5826 -11.5290 'International Tables Vol C 4.2.6.8 and 6.1.1.4'
O 0.0106 0.0060 3.0485 13.2771 2.2868 5.7011 1.5463 0.3239 0.8670 32.9089 0.2508 'International Tables Vol C 4.2.6.8 and 6.1.1.4'
P 0.1023 0.0942 6.4345 1.9067 4.1791 27.1570 1.7800 0.5260 1.4908 68.1645 1.1149 'International Tables Vol C 4.2.6.8 and 6.1.1.4'
S 0.1246 0.1234 6.9053 1.4679 5.2034 22.2151 1.4379 0.2536 1.5863 56.1720 0.8669 'International Tables Vol C 4.2.6.8 and 6.1.1.4'

loop_
_geom_angle_atom_site_label_1
_geom_angle_atom_site_label_2
_geom_angle_atom_site_label_3
_geom_angle
_geom_angle_publ_flag
C1 P1 C4 105.8(3) yes
C1 P1 C7 102.3(3) yes
C4 P1 C7 95.2(3) yes
C1 S1 C3 90.6(3) yes
C4 S2 C6 90.2(3) yes
C7 S3 C9 91.3(3) yes
S1 C1 P1 127.8(4) yes
S1 C1 C2 109.3(5) yes
P1 C1 C2 122.5(5) yes
C1 C2 N1 114.4(6) yes
C1 C2 H21 122.8 no
N1 C2 H21 122.8 no
S1 C3 N1 111.1(5) yes
S1 C3 N2 125.0(6) yes
N1 C3 N2 124.0(6) yes
P1 C4 S2 127.1(4) yes
P1 C4 C5 122.0(5) yes
S2 C4 C5 109.5(5) yes
C4 C5 N3 114.2(6) yes
C4 C5 H51 123.0 no
N3 C5 H51 122.7 no
S2 C6 N3 111.5(5) yes
S2 C6 N4 122.8(6) yes
N3 C6 N4 125.7(6) yes
P1 C7 S3 126.5(4) yes
P1 C7 C8 125.6(5) yes
S3 C7 C8 107.7(5) yes
C7 C8 N5 116.6(7) yes
C7 C8 H81 122.3 no
N5 C8 H81 121.1 no
S3 C9 N5 110.0(5) yes
S3 C9 N6 128.0(6) yes
N5 C9 N6 121.9(7) yes
C2 N1 C3 114.6(6) yes
C2 N1 H11 122.9 no
C3 N1 H11 122.5 no
C3 N2 H22 119.8 no
C3 N2 H23 118.3 no
H22 N2 H23 120.2 no
C5 N3 C6 114.7(6) yes
C5 N3 H31 122.8 no
C6 N3 H31 122.6 no
C6 N4 H41 119.1 no
C6 N4 H42 118.8 no
H41 N4 H42 118.6 no
C9 N5 C8 114.3(6) yes
C9 N5 H52 122.9 no
C8 N5 H52 122.8 no
C9 N6 H61 119.1 no
C9 N6 H62 119.1 no
H61 N6 H62 121.7 no

loop_
_geom_bond_atom_site_label_1
_geom_bond_atom_site_label_2
_geom_bond_distance
_geom_bond_publ_flag
P1 C1 1.790(7) yes
P1 C4 1.806(7) yes
P1 C7 1.827(7) yes
S1 C1 1.765(7) yes
S1 C3 1.718(7) yes
S2 C4 1.756(7) yes
S2 C6 1.732(6) yes
S3 C7 1.751(6) yes
S3 C9 1.710(7) yes
C1 C2 1.34(1) yes
C2 N1 1.369(9) yes
C2 H21 0.929 no
C3 N1 1.330(9) yes
C3 N2 1.297(9) yes
C4 C5 1.348(10) yes
C5 N3 1.369(9) yes
C5 H51 0.929 no
C6 N3 1.315(9) yes
C6 N4 1.320(9) yes
C7 C8 1.346(9) yes
C8 N5 1.317(9) yes
C8 H81 0.934 no
C9 N5 1.352(9) yes
C9 N6 1.306(9) yes
N1 H11 0.860 no
N2 H22 0.863 no
N2 H23 0.861 no
N3 H31 0.860 no
N4 H41 0.864 no
N4 H42 0.857 no
N5 H52 0.860 no
N6 H61 0.864 no
N6 H62 0.862 no

loop_
_geom_hbond_atom_site_label_D
_geom_hbond_atom_site_label_H
_geom_hbond_atom_site_label_A
_geom_hbond_site_symmetry_A
_geom_hbond_angle_DHA
_geom_hbond_distance_DH
_geom_hbond_distance_HA
_geom_hbond_distance_DA
_geom_hbond_publ_flag
N1 H11 O100 2_666 161.4(3) 0.860 1.964 2.793(10) yes
